data_2239711
loop_
_publ_author_name
'Zhu, Shaojuan'
'Parveen, Shagufta'
'Zhu, Changjin'

_publ_section_title
;
 2-[(<i>E</i>)-1,1-Dioxo-2-(2,4,5-trifluorobenzyl)-3,4-dihydro-2<i>H</i>-1,2-benzothiazin-4-ylidene]acetic
 acid
;
_journal_issue 7
_journal_name_full 'Acta Crystallographica Section E'
_journal_page_first o775
_journal_paper_doi 10.1107/S1600536814013245
_journal_volume 70
_journal_year 2014
_chemical_formula_iupac 'C17 H12 F3 N O4 S'
_chemical_formula_moiety 'C17 H12 F3 N O4 S'
_chemical_formula_sum 'C17 H12 F3 N O4 S'
_chemical_formula_weight 383.34
_chemical_name_systematic
'2-[(<i>E</i>)-1,1-Dioxo-2-(2,4,5-trifluorobenzyl)-3,4-dihydro-2<i>H</i>-1,2-benzothiazin-4-ylidene]acetic acid'
_space_group_IT_number 2
_space_group_name_Hall '-P 1'
_symmetry_cell_setting triclinic
_symmetry_space_group_name_Hall '-P 1'
_symmetry_space_group_name_H-M 'P -1'
_atom_sites_solution_hydrogens geom
_atom_sites_solution_primary direct
_atom_sites_solution_secondary difmap
_audit_creation_method SHELXL-97
_cell_angle_alpha 104.631(8)
_cell_angle_beta 99.915(6)
_cell_angle_gamma 104.237(6)
_cell_formula_units_Z 4
_cell_length_a 8.0028(10)
_cell_length_b 14.249(2)
_cell_length_c 15.076(2)
_cell_measurement_reflns_used 5221
_cell_measurement_temperature 153(2)
_cell_measurement_theta_max 29.127
_cell_measurement_theta_min 2.422
_cell_volume 1561.2(4)
_computing_cell_refinement 'CrystalClear (Rigaku, 2008)'
_computing_data_collection 'CrystalClear (Rigaku, 2008)'
_computing_data_reduction 'CrystalClear (Rigaku, 2008)'
_computing_molecular_graphics '<i>DIAMOND</i> (Brandenburg, 1998)'
_computing_publication_material 'CrystalStructure (Rigaku, 2008)'
_computing_structure_refinement 'SHELXL97 (Sheldrick, 2008)'
_computing_structure_solution 'SHELXS97 (Sheldrick, 2008)'
_diffrn_ambient_temperature 153(2)
_diffrn_detector_area_resol_mean 28.5714
_diffrn_measured_fraction_theta_full 0.987
_diffrn_measured_fraction_theta_max 0.987
_diffrn_measurement_device_type 'Rigaku AFC10/Saturn724+ CCD-detector'
_diffrn_measurement_method '\f and \w scans'
_diffrn_radiation_monochromator graphite
_diffrn_radiation_source 'Rotating Anode'
_diffrn_radiation_type MoK\a
_diffrn_radiation_wavelength 0.71073
_diffrn_reflns_av_R_equivalents 0.0298
_diffrn_reflns_av_sigmaI/netI 0.0412
_diffrn_reflns_limit_h_max 10
_diffrn_reflns_limit_h_min -10
_diffrn_reflns_limit_k_max 19
_diffrn_reflns_limit_k_min -19
_diffrn_reflns_limit_l_max 20
_diffrn_reflns_limit_l_min -20
_diffrn_reflns_number 20894
_diffrn_reflns_theta_full 29.13
_diffrn_reflns_theta_max 29.13
_diffrn_reflns_theta_min 2.73
_diffrn_standards_number 0
_exptl_absorpt_coefficient_mu 0.266
_exptl_absorpt_correction_T_max 0.9636
_exptl_absorpt_correction_T_min 0.9320
_exptl_absorpt_correction_type multi-scan
_exptl_absorpt_process_details '(CrystalClear; Rigaku, 2008)'
_exptl_crystal_colour colourless
_exptl_crystal_density_diffrn 1.631
_exptl_crystal_density_method 'not measured'
_exptl_crystal_description prism
_exptl_crystal_F_000 784
_exptl_crystal_size_max 0.31
_exptl_crystal_size_mid 0.26
_exptl_crystal_size_min 0.18
_refine_diff_density_max 0.324
_refine_diff_density_min -0.426
_refine_ls_extinction_method none
_refine_ls_goodness_of_fit_ref 1.000
_refine_ls_hydrogen_treatment mixed
_refine_ls_matrix_type full
_refine_ls_number_parameters 477
_refine_ls_number_reflns 8293
_refine_ls_number_restraints 0
_refine_ls_restrained_S_all 1.000
_refine_ls_R_factor_all 0.0532
_refine_ls_R_factor_gt 0.0421
_refine_ls_shift/su_max 0.001
_refine_ls_shift/su_mean 0.000
_refine_ls_structure_factor_coef Fsqd
_refine_ls_weighting_details 'calc w=1/[\s^2^(Fo^2^)+(0.0610P)^2^+0.2260P] where P=(Fo^2^+2Fc^2^)/3'
_refine_ls_weighting_scheme calc
_refine_ls_wR_factor_gt 0.1059
_refine_ls_wR_factor_ref 0.1141
_reflns_number_gt 6954
_reflns_number_total 8293
_reflns_threshold_expression I>2\s(I)
_cod_data_source_file zs2301sup1.cif
_cod_data_source_block I
_cod_database_code 2239711
_cod_database_fobs_code 2239711

loop_
_symmetry_equiv_pos_as_xyz
'x, y, z'
'-x, -y, -z'

loop_
_atom_site_type_symbol
_atom_site_label
_atom_site_fract_x
_atom_site_fract_y
_atom_site_fract_z
_atom_site_U_iso_or_equiv
_atom_site_adp_type
_atom_site_calc_flag
_atom_site_refinement_flags
_atom_site_occupancy
_atom_site_symmetry_multiplicity
S S1 0.73455(5) 0.69761(3) 0.55702(3) 0.02391(10) Uani d . 1 2
S S2 0.50292(5) 0.87262(3) 0.79867(3) 0.02531(10) Uani d . 1 2
F F1 0.58349(14) 0.89772(9) 0.31143(8) 0.0450(3) Uani d . 1 2
F F2 0.03716(14) 0.93851(8) 0.35868(8) 0.0423(3) Uani d . 1 2
F F3 0.08711(14) 0.88184(8) 0.51527(8) 0.0391(3) Uani d . 1 2
F F4 0.45408(14) 0.54711(9) 0.91587(8) 0.0431(3) Uani d . 1 2
F F5 1.01396(15) 0.50243(9) 0.90295(8) 0.0469(3) Uani d . 1 2
F F6 1.06588(13) 0.63243(8) 0.80223(8) 0.0387(3) Uani d . 1 2
O O1 0.63170(15) 0.60907(9) 0.57395(8) 0.0311(3) Uani d . 1 2
O O2 0.82039(16) 0.78775(9) 0.63550(8) 0.0328(3) Uani d . 1 2
O O4 0.99668(15) 0.69914(10) 0.24217(8) 0.0337(3) Uani d . 1 2
O O3 0.78052(17) 0.70022(12) 0.12780(9) 0.0417(3) Uani d . 1 2
O O5 0.63875(15) 0.96931(9) 0.83329(9) 0.0335(3) Uani d . 1 2
O O6 0.44968(17) 0.82015(11) 0.69925(8) 0.0386(3) Uani d . 1 2
O O7 0.26182(16) 0.72184(10) 1.15812(9) 0.0334(3) Uani d . 1 2
O O8 0.06107(15) 0.74619(10) 1.05181(9) 0.0379(3) Uani d . 1 2
N N1 0.60349(16) 0.72401(9) 0.47719(9) 0.0224(3) Uani d . 1 2
N N2 0.56830(16) 0.79812(10) 0.85392(9) 0.0232(3) Uani d . 1 2
C C1 0.89250(19) 0.65910(11) 0.49927(11) 0.0233(3) Uani d . 1 2
C C2 1.0447(2) 0.65398(12) 0.55604(13) 0.0298(3) Uani d . 1 2
H H2 1.0695 0.6801 0.6230 0.036 Uiso calc R 1 2
C C3 1.1599(2) 0.61036(13) 0.51375(14) 0.0344(4) Uani d . 1 2
H H3 1.2670 0.6092 0.5515 0.041 Uiso calc R 1 2
C C4 1.1179(2) 0.56859(13) 0.41639(14) 0.0341(4) Uani d . 1 2
H H4 1.1912 0.5334 0.3879 0.041 Uiso calc R 1 2
C C5 0.9703(2) 0.57747(12) 0.35992(13) 0.0286(3) Uani d . 1 2
H H5 0.9452 0.5495 0.2931 0.034 Uiso calc R 1 2
C C6 0.85747(19) 0.62700(11) 0.39983(11) 0.0234(3) Uani d . 1 2
C C7 0.70501(19) 0.64394(11) 0.34115(11) 0.0232(3) Uani d . 1 2
C C8 0.54758(19) 0.64252(11) 0.38476(11) 0.0238(3) Uani d . 1 2
H H8A 0.4509 0.6533 0.3417 0.029 Uiso calc R 1 2
H H8B 0.5017 0.5755 0.3940 0.029 Uiso calc R 1 2
C C9 0.6528(2) 0.82967(12) 0.47205(12) 0.0273(3) Uani d . 1 2
H H9A 0.7281 0.8352 0.4268 0.033 Uiso calc R 1 2
H H9B 0.7224 0.8774 0.5350 0.033 Uiso calc R 1 2
C C10 0.4876(2) 0.85800(11) 0.44047(11) 0.0237(3) Uani d . 1 2
C C11 0.4596(2) 0.89144(12) 0.36246(12) 0.0291(3) Uani d . 1 2
C C12 0.3112(2) 0.91996(13) 0.33337(12) 0.0320(4) Uani d . 1 2
H H12 0.2965 0.9430 0.2795 0.038 Uiso calc R 1 2
C C13 0.1865(2) 0.91365(12) 0.38516(12) 0.0285(3) Uani d . 1 2
C C14 0.2105(2) 0.88278(12) 0.46446(12) 0.0266(3) Uani d . 1 2
C C15 0.3584(2) 0.85423(11) 0.49217(11) 0.0245(3) Uani d . 1 2
H H15 0.3727 0.8319 0.5465 0.029 Uiso calc R 1 2
C C16 0.6974(2) 0.66706(12) 0.25983(11) 0.0274(3) Uani d . 1 2
H H16 0.5849 0.6697 0.2297 0.033 Uiso calc R 1 2
C C17 0.8406(2) 0.68902(12) 0.21090(11) 0.0273(3) Uani d . 1 2
C C18 0.31608(19) 0.89025(11) 0.83939(11) 0.0224(3) Uani d . 1 2
C C19 0.2095(2) 0.93054(13) 0.78660(12) 0.0291(3) Uani d . 1 2
H H19 0.2374 0.9444 0.7315 0.035 Uiso calc R 1 2
C C20 0.0627(2) 0.95032(13) 0.81459(12) 0.0304(3) Uani d . 1 2
H H20 -0.0118 0.9772 0.7787 0.036 Uiso calc R 1 2
C C21 0.0259(2) 0.93060(12) 0.89503(12) 0.0282(3) Uani d . 1 2
H H21 -0.0744 0.9447 0.9147 0.034 Uiso calc R 1 2
C C22 0.1323(2) 0.89045(11) 0.94806(11) 0.0257(3) Uani d . 1 2
H H22 0.1043 0.8787 1.0038 0.031 Uiso calc R 1 2
C C23 0.27989(18) 0.86690(10) 0.92127(10) 0.0199(3) Uani d . 1 2
C C24 0.39674(19) 0.82390(11) 0.97612(10) 0.0207(3) Uani d . 1 2
C C25 0.57919(19) 0.83583(12) 0.95578(10) 0.0225(3) Uani d . 1 2
H H25A 0.6501 0.9087 0.9807 0.027 Uiso calc R 1 2
H H25B 0.6418 0.7981 0.9894 0.027 Uiso calc R 1 2
C C26 0.4900(2) 0.68674(12) 0.80941(12) 0.0276(3) Uani d . 1 2
H H26A 0.4519 0.6705 0.7398 0.033 Uiso calc R 1 2
H H26B 0.3843 0.6616 0.8324 0.033 Uiso calc R 1 2
C C27 0.6278(2) 0.63582(11) 0.83449(11) 0.0237(3) Uani d . 1 2
C C28 0.6062(2) 0.56868(12) 0.88642(12) 0.0286(3) Uani d . 1 2
C C29 0.7309(2) 0.52137(13) 0.91045(13) 0.0346(4) Uani d . 1 2
H H29 0.7113 0.4752 0.9461 0.042 Uiso calc R 1 2
C C30 0.8843(2) 0.54411(13) 0.88054(12) 0.0316(4) Uani d . 1 2
C C31 0.9114(2) 0.61120(12) 0.82925(11) 0.0266(3) Uani d . 1 2
C C32 0.7862(2) 0.65739(11) 0.80590(11) 0.0249(3) Uani d . 1 2
H H32 0.8071 0.7037 0.7705 0.030 Uiso calc R 1 2
C C33 0.3679(2) 0.77728(11) 1.04221(11) 0.0242(3) Uani d . 1 2
H H33 0.4672 0.7587 1.0681 0.029 Uiso calc R 1 2
C C34 0.2146(2) 0.74921(11) 1.08260(11) 0.0250(3) Uani d . 1 2
H H7O 0.168(3) 0.7121(19) 1.1855(17) 0.067(8) Uiso d . 1 2
H H3O 0.865(4) 0.720(2) 0.1031(19) 0.077(9) Uiso d . 1 2

loop_
_atom_site_aniso_label
_atom_site_aniso_U_11
_atom_site_aniso_U_22
_atom_site_aniso_U_33
_atom_site_aniso_U_12
_atom_site_aniso_U_13
_atom_site_aniso_U_23
S1 0.02321(19) 0.02732(19) 0.0232(2) 0.00954(14) 0.00707(15) 0.00851(14)
S2 0.02388(19) 0.0386(2) 0.0241(2) 0.01631(16) 0.01081(15) 0.01787(16)
F1 0.0420(6) 0.0616(7) 0.0486(7) 0.0182(5) 0.0274(5) 0.0332(6)
F2 0.0334(6) 0.0458(6) 0.0555(7) 0.0206(5) 0.0046(5) 0.0252(5)
F3 0.0347(5) 0.0464(6) 0.0510(7) 0.0214(5) 0.0237(5) 0.0229(5)
F4 0.0389(6) 0.0487(6) 0.0551(7) 0.0143(5) 0.0289(5) 0.0267(5)
F5 0.0471(7) 0.0532(7) 0.0505(7) 0.0352(6) 0.0067(5) 0.0174(6)
F6 0.0234(5) 0.0409(6) 0.0516(7) 0.0125(4) 0.0154(5) 0.0070(5)
O1 0.0305(6) 0.0368(6) 0.0326(6) 0.0106(5) 0.0128(5) 0.0184(5)
O2 0.0334(6) 0.0353(6) 0.0253(6) 0.0123(5) 0.0042(5) 0.0023(5)
O4 0.0260(6) 0.0490(7) 0.0280(6) 0.0065(5) 0.0093(5) 0.0182(5)
O3 0.0297(7) 0.0699(10) 0.0330(7) 0.0114(6) 0.0110(5) 0.0304(7)
O5 0.0253(6) 0.0410(7) 0.0467(8) 0.0122(5) 0.0143(5) 0.0293(6)
O6 0.0427(7) 0.0659(9) 0.0222(6) 0.0336(7) 0.0137(5) 0.0188(6)
O7 0.0327(6) 0.0492(7) 0.0321(7) 0.0171(6) 0.0153(5) 0.0269(6)
O8 0.0249(6) 0.0608(8) 0.0334(7) 0.0077(6) 0.0080(5) 0.0283(6)
N1 0.0209(6) 0.0236(6) 0.0241(6) 0.0081(5) 0.0066(5) 0.0075(5)
N2 0.0228(6) 0.0309(7) 0.0217(6) 0.0132(5) 0.0079(5) 0.0112(5)
C1 0.0214(7) 0.0221(7) 0.0293(8) 0.0075(5) 0.0089(6) 0.0104(6)
C2 0.0246(8) 0.0301(8) 0.0381(9) 0.0092(6) 0.0062(7) 0.0166(7)
C3 0.0222(8) 0.0323(8) 0.0563(12) 0.0104(7) 0.0107(8) 0.0239(8)
C4 0.0278(8) 0.0303(8) 0.0588(12) 0.0144(7) 0.0246(8) 0.0240(8)
C5 0.0290(8) 0.0259(7) 0.0379(9) 0.0102(6) 0.0182(7) 0.0136(7)
C6 0.0215(7) 0.0198(6) 0.0310(8) 0.0056(5) 0.0105(6) 0.0094(6)
C7 0.0211(7) 0.0229(7) 0.0237(7) 0.0047(5) 0.0073(6) 0.0050(6)
C8 0.0208(7) 0.0268(7) 0.0237(8) 0.0063(6) 0.0070(6) 0.0076(6)
C9 0.0226(7) 0.0239(7) 0.0368(9) 0.0076(6) 0.0074(6) 0.0109(6)
C10 0.0236(7) 0.0205(7) 0.0272(8) 0.0060(6) 0.0058(6) 0.0088(6)
C11 0.0287(8) 0.0303(8) 0.0325(9) 0.0071(6) 0.0133(7) 0.0148(7)
C12 0.0360(9) 0.0315(8) 0.0309(9) 0.0082(7) 0.0050(7) 0.0180(7)
C13 0.0249(8) 0.0239(7) 0.0367(9) 0.0096(6) 0.0013(7) 0.0115(6)
C14 0.0253(7) 0.0252(7) 0.0318(9) 0.0089(6) 0.0104(6) 0.0100(6)
C15 0.0273(8) 0.0247(7) 0.0255(8) 0.0100(6) 0.0079(6) 0.0115(6)
C16 0.0232(7) 0.0315(8) 0.0257(8) 0.0049(6) 0.0068(6) 0.0085(6)
C17 0.0278(8) 0.0293(8) 0.0235(8) 0.0048(6) 0.0073(6) 0.0091(6)
C18 0.0208(7) 0.0274(7) 0.0230(7) 0.0107(6) 0.0068(6) 0.0105(6)
C19 0.0292(8) 0.0383(9) 0.0268(8) 0.0171(7) 0.0073(6) 0.0153(7)
C20 0.0257(8) 0.0353(8) 0.0329(9) 0.0160(7) 0.0028(7) 0.0117(7)
C21 0.0200(7) 0.0288(8) 0.0360(9) 0.0102(6) 0.0077(6) 0.0073(7)
C22 0.0247(7) 0.0261(7) 0.0307(8) 0.0099(6) 0.0119(6) 0.0107(6)
C23 0.0191(7) 0.0207(6) 0.0205(7) 0.0062(5) 0.0048(5) 0.0071(5)
C24 0.0205(7) 0.0223(7) 0.0197(7) 0.0065(5) 0.0060(5) 0.0063(5)
C25 0.0209(7) 0.0293(7) 0.0214(7) 0.0105(6) 0.0059(6) 0.0117(6)
C26 0.0208(7) 0.0298(8) 0.0302(8) 0.0085(6) 0.0042(6) 0.0065(6)
C27 0.0213(7) 0.0260(7) 0.0234(8) 0.0086(6) 0.0063(6) 0.0050(6)
C28 0.0273(8) 0.0301(8) 0.0313(9) 0.0090(6) 0.0135(7) 0.0101(6)
C29 0.0439(10) 0.0333(9) 0.0340(9) 0.0171(8) 0.0124(8) 0.0162(7)
C30 0.0331(9) 0.0328(8) 0.0307(9) 0.0194(7) 0.0021(7) 0.0075(7)
C31 0.0196(7) 0.0283(8) 0.0293(8) 0.0093(6) 0.0075(6) 0.0019(6)
C32 0.0244(7) 0.0254(7) 0.0260(8) 0.0084(6) 0.0086(6) 0.0077(6)
C33 0.0240(7) 0.0288(7) 0.0228(7) 0.0089(6) 0.0080(6) 0.0106(6)
C34 0.0282(8) 0.0263(7) 0.0219(7) 0.0067(6) 0.0080(6) 0.0102(6)

loop_
_atom_type_symbol
_atom_type_description
_atom_type_scat_dispersion_real
_atom_type_scat_dispersion_imag
_atom_type_scat_source
C C 0.0033 0.0016 'International Tables Vol C Tables 4.2.6.8 and 6.1.1.4'
H H 0.0000 0.0000 'International Tables Vol C Tables 4.2.6.8 and 6.1.1.4'
N N 0.0061 0.0033 'International Tables Vol C Tables 4.2.6.8 and 6.1.1.4'
O O 0.0106 0.0060 'International Tables Vol C Tables 4.2.6.8 and 6.1.1.4'
F F 0.0171 0.0103 'International Tables Vol C Tables 4.2.6.8 and 6.1.1.4'
S S 0.1246 0.1234 'International Tables Vol C Tables 4.2.6.8 and 6.1.1.4'

loop_
_geom_angle_atom_site_label_1
_geom_angle_atom_site_label_2
_geom_angle_atom_site_label_3
_geom_angle
O2 S1 O1 118.55(7)
O2 S1 N1 108.96(7)
O1 S1 N1 107.34(7)
O2 S1 C1 110.39(7)
O1 S1 C1 106.24(7)
N1 S1 C1 104.43(7)
O6 S2 O5 118.94(8)
O6 S2 N2 108.52(7)
O5 S2 N2 107.54(7)
O6 S2 C18 109.72(7)
O5 S2 C18 107.20(7)
N2 S2 C18 103.89(7)
C17 O3 H3O 111.3(19)
C34 O7 H7O 108.4(16)
C8 N1 C9 115.31(12)
C8 N1 S1 111.40(10)
C9 N1 S1 117.72(10)
C25 N2 C26 115.52(12)
C25 N2 S2 110.86(10)
C26 N2 S2 118.25(10)
C2 C1 C6 121.78(14)
C2 C1 S1 117.04(12)
C6 C1 S1 120.96(11)
C3 C2 C1 119.30(17)
C3 C2 H2 120.3
C1 C2 H2 120.3
C4 C3 C2 119.67(16)
C4 C3 H3 120.2
C2 C3 H3 120.2
C3 C4 C5 120.76(16)
C3 C4 H4 119.6
C5 C4 H4 119.6
C4 C5 C6 121.02(16)
C4 C5 H5 119.5
C6 C5 H5 119.5
C5 C6 C1 116.90(15)
C5 C6 C7 122.38(15)
C1 C6 C7 120.71(13)
C16 C7 C6 127.74(14)
C16 C7 C8 117.96(14)
C6 C7 C8 114.11(13)
N1 C8 C7 109.66(12)
N1 C8 H8A 109.7
C7 C8 H8A 109.7
N1 C8 H8B 109.7
C7 C8 H8B 109.7
H8A C8 H8B 108.2
N1 C9 C10 110.27(12)
N1 C9 H9A 109.6
C10 C9 H9A 109.6
N1 C9 H9B 109.6
C10 C9 H9B 109.6
H9A C9 H9B 108.1
C11 C10 C15 117.22(14)
C11 C10 C9 122.38(14)
C15 C10 C9 120.36(14)
F1 C11 C10 118.92(15)
F1 C11 C12 117.63(14)
C10 C11 C12 123.44(15)
C13 C12 C11 117.47(15)
C13 C12 H12 121.3
C11 C12 H12 121.3
F2 C13 C12 119.91(15)
F2 C13 C14 118.98(15)
C12 C13 C14 121.11(15)
F3 C14 C13 118.81(14)
F3 C14 C15 120.53(14)
C13 C14 C15 120.66(15)
C14 C15 C10 120.07(14)
C14 C15 H15 120.0
C10 C15 H15 120.0
C7 C16 C17 128.74(15)
C7 C16 H16 115.6
C17 C16 H16 115.6
O4 C17 O3 122.46(15)
O4 C17 C16 125.63(15)
O3 C17 C16 111.87(14)
C19 C18 C23 122.65(14)
C19 C18 S2 115.21(12)
C23 C18 S2 122.13(11)
C20 C19 C18 119.63(15)
C20 C19 H19 120.2
C18 C19 H19 120.2
C21 C20 C19 119.25(15)
C21 C20 H20 120.4
C19 C20 H20 120.4
C20 C21 C22 121.26(15)
C20 C21 H21 119.4
C22 C21 H21 119.4
C21 C22 C23 121.56(15)
C21 C22 H22 119.2
C23 C22 H22 119.2
C22 C23 C18 115.61(14)
C22 C23 C24 123.11(13)
C18 C23 C24 121.24(13)
C33 C24 C23 130.34(14)
C33 C24 C25 114.86(13)
C23 C24 C25 114.79(12)
N2 C25 C24 112.43(12)
N2 C25 H25A 109.1
C24 C25 H25A 109.1
N2 C25 H25B 109.1
C24 C25 H25B 109.1
H25A C25 H25B 107.8
N2 C26 C27 108.89(12)
N2 C26 H26A 109.9
C27 C26 H26A 109.9
N2 C26 H26B 109.9
C27 C26 H26B 109.9
H26A C26 H26B 108.3
C28 C27 C32 117.47(14)
C28 C27 C26 122.76(14)
C32 C27 C26 119.77(14)
F4 C28 C27 118.67(14)
F4 C28 C29 117.60(15)
C27 C28 C29 123.74(15)
C30 C29 C28 117.02(16)
C30 C29 H29 121.5
C28 C29 H29 121.5
F5 C30 C29 120.43(16)
F5 C30 C31 118.55(16)
C29 C30 C31 121.00(15)
F6 C31 C32 119.75(15)
F6 C31 C30 119.01(14)
C32 C31 C30 121.24(15)
C31 C32 C27 119.54(15)
C31 C32 H32 120.2
C27 C32 H32 120.2
C24 C33 C34 133.41(15)
C24 C33 H33 113.3
C34 C33 H33 113.3
O8 C34 O7 121.92(14)
O8 C34 C33 127.55(14)
O7 C34 C33 110.48(14)

loop_
_geom_bond_atom_site_label_1
_geom_bond_atom_site_label_2
_geom_bond_distance
S1 O2 1.4282(12)
S1 O1 1.4347(12)
S1 N1 1.6365(13)
S1 C1 1.7708(16)
S2 O6 1.4298(13)
S2 O5 1.4342(13)
S2 N2 1.6322(13)
S2 C18 1.7603(15)
F1 C11 1.3553(18)
F2 C13 1.3525(18)
F3 C14 1.3494(18)
F4 C28 1.3578(18)
F5 C30 1.3519(19)
F6 C31 1.3554(17)
O4 C17 1.2156(19)
O3 C17 1.326(2)
O3 H3O 0.85(3)
O7 C34 1.3189(19)
O7 H7O 0.92(3)
O8 C34 1.2224(19)
N1 C8 1.4841(19)
N1 C9 1.4853(19)
N2 C25 1.4725(19)
N2 C26 1.480(2)
C1 C2 1.392(2)
C1 C6 1.407(2)
C2 C3 1.388(2)
C2 H2 0.9500
C3 C4 1.383(3)
C3 H3 0.9500
C4 C5 1.385(2)
C4 H4 0.9500
C5 C6 1.401(2)
C5 H5 0.9500
C6 C7 1.487(2)
C7 C16 1.343(2)
C7 C8 1.516(2)
C8 H8A 0.9900
C8 H8B 0.9900
C9 C10 1.510(2)
C9 H9A 0.9900
C9 H9B 0.9900
C10 C11 1.380(2)
C10 C15 1.396(2)
C11 C12 1.384(2)
C12 C13 1.369(2)
C12 H12 0.9500
C13 C14 1.374(2)
C14 C15 1.376(2)
C15 H15 0.9500
C16 C17 1.478(2)
C16 H16 0.9500
C18 C19 1.388(2)
C18 C23 1.415(2)
C19 C20 1.383(2)
C19 H19 0.9500
C20 C21 1.375(2)
C20 H20 0.9500
C21 C22 1.389(2)
C21 H21 0.9500
C22 C23 1.401(2)
C22 H22 0.9500
C23 C24 1.485(2)
C24 C33 1.351(2)
C24 C25 1.521(2)
C25 H25A 0.9900
C25 H25B 0.9900
C26 C27 1.508(2)
C26 H26A 0.9900
C26 H26B 0.9900
C27 C28 1.379(2)
C27 C32 1.397(2)
C28 C29 1.383(2)
C29 C30 1.373(2)
C29 H29 0.9500
C30 C31 1.374(2)
C31 C32 1.372(2)
C32 H32 0.9500
C33 C34 1.475(2)
C33 H33 0.9500

loop_
_geom_hbond_atom_site_label_D
_geom_hbond_atom_site_label_H
_geom_hbond_atom_site_label_A
_geom_hbond_site_symmetry_A
_geom_hbond_distance_DH
_geom_hbond_distance_HA
_geom_hbond_distance_DA
_geom_hbond_angle_DHA
O3 H3O O8 1_654 0.85(3) 1.86(3) 2.7063(17) 172(3)
O7 H7O O4 1_456 0.92(3) 1.73(3) 2.6473(17) 177(2)
C15 H15 O6 1_555 0.95 2.34 3.267(2) 165
C32 H32 O2 1_555 0.95 2.61 3.539(2) 165

loop_
_geom_torsion_atom_site_label_1
_geom_torsion_atom_site_label_2
_geom_torsion_atom_site_label_3
_geom_torsion_atom_site_label_4
_geom_torsion
O2 S1 N1 C8 165.08(10)
O1 S1 N1 C8 -65.38(11)
C1 S1 N1 C8 47.13(11)
O2 S1 N1 C9 28.63(13)
O1 S1 N1 C9 158.17(11)
C1 S1 N1 C9 -89.32(12)
O6 S2 N2 C25 -164.94(10)
O5 S2 N2 C25 65.20(11)
C18 S2 N2 C25 -48.23(11)
O6 S2 N2 C26 -28.22(13)
O5 S2 N2 C26 -158.09(11)
C18 S2 N2 C26 88.48(12)
O2 S1 C1 C2 48.83(14)
O1 S1 C1 C2 -80.91(13)
N1 S1 C1 C2 165.80(12)
O2 S1 C1 C6 -136.40(12)
O1 S1 C1 C6 93.86(13)
N1 S1 C1 C6 -19.43(14)
C6 C1 C2 C3 -4.0(2)
S1 C1 C2 C3 170.69(12)
C1 C2 C3 C4 -2.9(2)
C2 C3 C4 C5 5.6(2)
C3 C4 C5 C6 -1.4(2)
C4 C5 C6 C1 -5.3(2)
C4 C5 C6 C7 175.82(14)
C2 C1 C6 C5 8.0(2)
S1 C1 C6 C5 -166.50(11)
C2 C1 C6 C7 -173.07(14)
S1 C1 C6 C7 12.41(19)
C5 C6 C7 C16 -37.3(2)
C1 C6 C7 C16 143.83(16)
C5 C6 C7 C8 147.93(14)
C1 C6 C7 C8 -30.93(19)
C9 N1 C8 C7 67.11(16)
S1 N1 C8 C7 -70.46(14)
C16 C7 C8 N1 -115.16(15)
C6 C7 C8 N1 60.14(16)
C8 N1 C9 C10 76.81(16)
S1 N1 C9 C10 -148.39(11)
N1 C9 C10 C11 -124.09(16)
N1 C9 C10 C15 58.04(19)
C15 C10 C11 F1 178.93(14)
C9 C10 C11 F1 1.0(2)
C15 C10 C11 C12 -0.6(2)
C9 C10 C11 C12 -178.53(15)
F1 C11 C12 C13 -179.90(15)
C10 C11 C12 C13 -0.4(3)
C11 C12 C13 F2 -178.60(14)
C11 C12 C13 C14 1.7(2)
F2 C13 C14 F3 -2.4(2)
C12 C13 C14 F3 177.31(15)
F2 C13 C14 C15 178.23(14)
C12 C13 C14 C15 -2.1(2)
F3 C14 C15 C10 -178.34(14)
C13 C14 C15 C10 1.0(2)
C11 C10 C15 C14 0.3(2)
C9 C10 C15 C14 178.24(14)
C6 C7 C16 C17 -4.9(3)
C8 C7 C16 C17 169.70(15)
C7 C16 C17 O4 -7.5(3)
C7 C16 C17 O3 174.59(16)
O6 S2 C18 C19 -49.22(15)
O5 S2 C18 C19 81.24(13)
N2 S2 C18 C19 -165.08(12)
O6 S2 C18 C23 132.05(13)
O5 S2 C18 C23 -97.48(13)
N2 S2 C18 C23 16.19(14)
C23 C18 C19 C20 0.8(2)
S2 C18 C19 C20 -177.93(13)
C18 C19 C20 C21 0.6(3)
C19 C20 C21 C22 -0.6(2)
C20 C21 C22 C23 -1.0(2)
C21 C22 C23 C18 2.3(2)
C21 C22 C23 C24 180.00(14)
C19 C18 C23 C22 -2.2(2)
S2 C18 C23 C22 176.43(11)
C19 C18 C23 C24 -179.98(14)
S2 C18 C23 C24 -1.3(2)
C22 C23 C24 C33 18.1(2)
C18 C23 C24 C33 -164.34(16)
C22 C23 C24 C25 -160.80(13)
C18 C23 C24 C25 16.81(19)
C26 N2 C25 C24 -67.74(16)
S2 N2 C25 C24 70.24(14)
C33 C24 C25 N2 128.86(14)
C23 C24 C25 N2 -52.10(17)
C25 N2 C26 C27 -77.84(15)
S2 N2 C26 C27 147.39(11)
N2 C26 C27 C28 117.32(16)
N2 C26 C27 C32 -61.75(19)
C32 C27 C28 F4 179.40(14)
C26 C27 C28 F4 0.3(2)
C32 C27 C28 C29 -0.7(2)
C26 C27 C28 C29 -179.81(16)
F4 C28 C29 C30 -179.77(15)
C27 C28 C29 C30 0.3(3)
C28 C29 C30 F5 178.65(15)
C28 C29 C30 C31 0.1(3)
F5 C30 C31 F6 0.6(2)
C29 C30 C31 F6 179.15(15)
F5 C30 C31 C32 -178.77(14)
C29 C30 C31 C32 -0.2(3)
F6 C31 C32 C27 -179.54(13)
C30 C31 C32 C27 -0.2(2)
C28 C27 C32 C31 0.6(2)
C26 C27 C32 C31 179.73(14)
C23 C24 C33 C34 1.9(3)
C25 C24 C33 C34 -179.25(15)
C24 C33 C34 O8 14.6(3)
C24 C33 C34 O7 -168.18(17)
